data_2203067
loop_
_publ_author_name
'Jinping Wang '
'Chunji Niu '
'Ninghai Hu  '
'Jiazuan Ni'

_publ_section_title
;
 Tetra-\m-<small>L</small>-isoleucine-bis[tetraaquasamarium(III)]
 hexaperchlorate
;
_journal_issue 1
_journal_name_full 'Acta Crystallographica Section E'
_journal_page_first m32
_journal_page_last m34
_journal_paper_doi 10.1107/S1600536803027557
_journal_volume 60
_journal_year 2004
_chemical_formula_iupac '[Sm2 (C6 H13 N O2)4 (H2 O)8] (Cl O4)6'
_chemical_formula_moiety 'C24 H68 N4 O16 Sm2 6+, 6Cl O4 1-'
_chemical_formula_sum 'C24 H68 Cl6 N4 O40 Sm2'
_chemical_formula_weight 1566.22
_chemical_name_systematic
;
Tetra-\m-alpha-isoleucine-bis[tetraaquasamarium(III)] hexaperchlorate
;
_space_group_IT_number 5
_symmetry_cell_setting monoclinic
_symmetry_space_group_name_Hall 'C 2y'
_symmetry_space_group_name_H-M 'C 1 2 1'
_atom_sites_solution_hydrogens geom
_atom_sites_solution_primary direct
_atom_sites_solution_secondary difmap
_audit_creation_method SHELXL-97
_cell_angle_alpha 90.00
_cell_angle_beta 120.03(3)
_cell_angle_gamma 90.00
_cell_formula_units_Z 2
_cell_length_a 21.682(3)
_cell_length_b 10.3815(19)
_cell_length_c 15.177(4)
_cell_measurement_reflns_used 26
_cell_measurement_temperature 293(2)
_cell_measurement_theta_max 13.82
_cell_measurement_theta_min 5.22
_cell_volume 2957.6(14)
_computing_cell_refinement 'P4 Software'
_computing_data_collection 'P4 Software (Siemens, 1995)'
_computing_data_reduction 'P4 Software'
_computing_molecular_graphics 'SHELXTL (Siemens, 1994)'
_computing_publication_material SHELXL9
_computing_structure_refinement 'SHELXL97 (Sheldrick, 1997)'
_computing_structure_solution 'SHELXS97 (Sheldrick, 1990)'
_diffrn_measured_fraction_theta_full 0.993
_diffrn_measured_fraction_theta_max 0.993
_diffrn_measurement_device_type 'Siemens P4'
_diffrn_measurement_method \w
_diffrn_radiation_monochromator graphite
_diffrn_radiation_source 'fine-focus sealed tube'
_diffrn_radiation_type MoK\a
_diffrn_radiation_wavelength 0.71073
_diffrn_reflns_av_R_equivalents 0.0371
_diffrn_reflns_av_sigmaI/netI 0.0489
_diffrn_reflns_limit_h_max 26
_diffrn_reflns_limit_h_min -25
_diffrn_reflns_limit_k_max 12
_diffrn_reflns_limit_k_min -1
_diffrn_reflns_limit_l_max 18
_diffrn_reflns_limit_l_min -18
_diffrn_reflns_number 6875
_diffrn_reflns_theta_full 26.02
_diffrn_reflns_theta_max 26.02
_diffrn_reflns_theta_min 1.93
_diffrn_standards_decay_% 0
_diffrn_standards_interval_count 97
_diffrn_standards_number 3
_exptl_absorpt_coefficient_mu 2.337
_exptl_absorpt_correction_T_max 0.473
_exptl_absorpt_correction_T_min 0.398
_exptl_absorpt_correction_type psi-scan
_exptl_absorpt_process_details '(Sheldrick, 1983)'
_exptl_crystal_colour colorless
_exptl_crystal_density_diffrn 1.759
_exptl_crystal_density_method 'not measured'
_exptl_crystal_description prismatic
_exptl_crystal_F_000 1572
_exptl_crystal_size_max 0.52
_exptl_crystal_size_mid 0.40
_exptl_crystal_size_min 0.32
_refine_diff_density_max 1.173
_refine_diff_density_min -1.030
_refine_ls_abs_structure_details 'Flack (1983), XXXX Friedel pairs'
_refine_ls_abs_structure_Flack 0.00(3)
_refine_ls_extinction_method none
_refine_ls_goodness_of_fit_ref 1.033
_refine_ls_hydrogen_treatment constr
_refine_ls_matrix_type full
_refine_ls_number_parameters 338
_refine_ls_number_reflns 3400
_refine_ls_number_restraints 49
_refine_ls_restrained_S_all 1.041
_refine_ls_R_factor_all 0.0571
_refine_ls_R_factor_gt 0.0520
_refine_ls_shift/su_max 0.050
_refine_ls_shift/su_mean 0.003
_refine_ls_structure_factor_coef Fsqd
_refine_ls_weighting_details 'calc w = 1/[\s^2^(Fo^2^)+(0.1P)^2^] where P = (Fo^2^+2Fc^2^)/3'
_refine_ls_weighting_scheme calc
_refine_ls_wR_factor_gt 0.1354
_refine_ls_wR_factor_ref 0.1392
_reflns_number_gt 3009
_reflns_number_total 3400
_reflns_threshold_expression I>2\s(I)
_cod_data_source_file hb6004.cif
_cod_data_source_block I
_cod_depositor_comments
;
The following automatic conversions were performed:
'_symmetry_cell_setting' value 'Monoclinic' changed to 'monoclinic'
according to '/home/saulius/struct/CIF-dictionaries/cif_core.dic'
dictionary named 'cif_core.dic' version 2.4.1 from 2010-06-29.

Automatic conversion script
Id: cif_fix_enum 1527 2010-12-29 10:47:43Z saulius 

The following automatic conversions were performed:

'_symmetry_cell_setting' value 'Monoclinic' changed to 'monoclinic'
according to /home/saulius/struct/CIF-dictionaries/cif_core.dic
dictionary named 'cif_core.dic' version 2.4.1 from 2010-06-29.

Automatic conversion script
Id: cif_fix_values 1715 2011-07-08 13:25:40Z adriana 
;
_cod_original_cell_volume 2957.7(14)
_cod_original_sg_symbol_Hall C2y
_cod_original_sg_symbol_H-M 'C 2'
_cod_database_code 2203067
_cod_database_fobs_code 2203067

loop_
_symmetry_equiv_pos_as_xyz
'x, y, z'
'-x, y, -z'
'x+1/2, y+1/2, z'
'-x+1/2, y+1/2, -z'

loop_
_atom_site_label
_atom_site_fract_x
_atom_site_fract_y
_atom_site_fract_z
_atom_site_U_iso_or_equiv
_atom_site_adp_type
_atom_site_calc_flag
_atom_site_refinement_flags
_atom_site_occupancy
_atom_site_disorder_assembly
_atom_site_disorder_group
_atom_site_type_symbol
Sm1 0.5000 0.83519(6) 0.5000 0.0408(2) Uani d S 1 . . Sm
Sm2 0.5000 0.40682(6) 0.5000 0.0474(3) Uani d S 1 . . Sm
OW1 0.5542(6) 0.9625(15) 0.6591(9) 0.080(4) Uani d . 1 . . O
OW2 0.4108(6) 0.9822(14) 0.4967(9) 0.068(3) Uani d . 1 . . O
OW3 0.5533(6) 0.2737(16) 0.6536(10) 0.081(4) Uani d . 1 . . O
OW4 0.4064(7) 0.2632(16) 0.4978(11) 0.083(4) Uani d . 1 . . O
O1 0.6138(6) 0.7406(15) 0.6167(9) 0.067(3) Uani d . 1 . . O
O2 0.5993(6) 0.5239(14) 0.6034(9) 0.064(3) Uani d . 1 . . O
O3 0.4692(5) 0.7039(10) 0.5949(8) 0.060(3) Uani d . 1 . . O
O4 0.4664(5) 0.4947(11) 0.6171(8) 0.061(3) Uani d . 1 . . O
N1 0.7524(6) 0.7205(18) 0.6996(11) 0.092(5) Uani d . 1 . . N
H1A 0.7417 0.7229 0.6349 0.110 Uiso calc R 1 . . H
H1B 0.7991 0.7096 0.7395 0.110 Uiso calc RD 1 . . H
H1C 0.7394 0.7943 0.7155 0.110 Uiso calc R 1 . . H
N2 0.4127(8) 0.5139(14) 0.7390(11) 0.082(4) Uani d . 1 . . N
H2A 0.3970 0.4529 0.6915 0.098 Uiso calc R 1 . . H
H2B 0.3809 0.5264 0.7589 0.098 Uiso calc R 1 . . H
H2C 0.4539 0.4894 0.7921 0.098 Uiso calc R 1 . . H
C1 0.6360(5) 0.618(2) 0.6380(7) 0.051(2) Uani d . 1 . . C
C2 0.7145(6) 0.613(3) 0.7144(9) 0.063(3) Uani d D 1 . . C
H2 0.7335 0.5333 0.7032 0.075 Uiso calc R 1 . . H
C3 0.7267(6) 0.609(2) 0.8240(9) 0.068(4) Uani d D 1 . . C
H3 0.7046 0.6873 0.8325 0.081 Uiso calc R 1 . . H
C4 0.6931(10) 0.502(2) 0.8424(17) 0.106(7) Uani d . 1 . . C
H4A 0.7186 0.4246 0.8466 0.127 Uiso calc R 1 . . H
H4B 0.6448 0.4948 0.7877 0.127 Uiso calc R 1 . . H
H4C 0.6934 0.5150 0.9053 0.127 Uiso calc R 1 . . H
C5 0.8078(8) 0.616(5) 0.9061(12) 0.132(11) Uani d . 1 . . C
H5A 0.8309 0.6805 0.8862 0.159 Uiso calc RD 1 . . H
H5B 0.8299 0.5336 0.9098 0.159 Uiso calc R 1 . . H
C6 0.8181(12) 0.649(5) 1.0082(14) 0.186(14) Uani d . 1 . . C
H6A 0.7795 0.6149 1.0147 0.223 Uiso calc R 1 . . H
H6B 0.8193 0.7414 1.0156 0.223 Uiso calc R 1 . . H
H6C 0.8623 0.6136 1.0602 0.223 Uiso calc R 1 . . H
C7 0.4561(5) 0.609(2) 0.6316(8) 0.050(3) Uani d . 1 . . C
C8 0.4229(6) 0.634(2) 0.6973(9) 0.058(3) Uani d . 1 . . C
H8 0.3758 0.6723 0.6538 0.070 Uiso calc R 1 . . H
C9 0.4691(7) 0.7350(14) 0.7825(10) 0.058(3) Uani d D 1 . . C
H9 0.4739 0.8133 0.7503 0.069 Uiso calc R 1 . . H
C10 0.4309(10) 0.770(2) 0.8454(13) 0.095(6) Uani d D 1 . . C
H10A 0.3820 0.7915 0.7993 0.114 Uiso calc R 1 . . H
H10B 0.4544 0.8426 0.8887 0.114 Uiso calc R 1 . . H
H10C 0.4332 0.6977 0.8862 0.114 Uiso calc R 1 . . H
C11 0.5429(9) 0.682(2) 0.8543(14) 0.109(7) Uani d . 1 . . C
H11A 0.5395 0.6157 0.8969 0.131 Uiso calc R 1 . . H
H11B 0.5618 0.6420 0.8149 0.131 Uiso calc R 1 . . H
C12 0.5930(12) 0.786(3) 0.9206(15) 0.186(14) Uani d D 1 . . C
H12A 0.5777 0.8676 0.8863 0.223 Uiso calc R 1 . . H
H12B 0.6403 0.7678 0.9340 0.223 Uiso calc R 1 . . H
H12C 0.5928 0.7899 0.9837 0.223 Uiso calc R 1 . . H
Cl1 0.75194(18) 1.4054(4) 0.5258(3) 0.0687(9) Uani d D 1 . . Cl
O5 0.8066(7) 1.3472(18) 0.5142(13) 0.131(6) Uani d D 1 . . O
O6 0.6846(7) 1.361(3) 0.4326(10) 0.181(13) Uani d D 1 . . O
O7 0.7483(7) 1.3457(15) 0.6075(8) 0.103(4) Uani d D 1 . . O
O8 0.7497(14) 1.5386(11) 0.5271(19) 0.196(12) Uani d D 1 . . O
Cl2 0.7407(2) 1.0627(5) 0.7789(4) 0.0823(11) Uani d D 1 . . Cl
O9 0.7031(7) 0.9637(14) 0.7979(12) 0.116(5) Uani d D 1 . . O
O10 0.6914(9) 1.1669(16) 0.725(2) 0.244(17) Uani d D 1 . . O
O11 0.7652(12) 1.012(2) 0.7131(17) 0.207(11) Uani d D 1 . . O
O12 0.8003(8) 1.102(3) 0.8715(11) 0.195(11) Uani d D 1 . . O
Cl3 0.4628(3) 1.1715(6) 0.7883(5) 0.0844(17) Uiso d PD 0.804(11) A 1 Cl
O13 0.4645(12) 1.079(2) 0.7237(16) 0.168(11) Uiso d PD 0.804(11) A 1 O
O14 0.3946(9) 1.221(3) 0.7585(19) 0.190(12) Uiso d PD 0.804(11) A 1 O
O15 0.4927(11) 1.117(3) 0.8919(12) 0.165(8) Uiso d PD 0.804(11) A 1 O
O16 0.5115(9) 1.2791(16) 0.8028(14) 0.115(6) Uiso d PD 0.804(11) A 1 O
Cl3' 0.4814(9) 1.0524(14) 0.8173(12) 0.049(5) Uiso d PD 0.195(11) B 2 Cl
O13' 0.5103(17) 1.017(3) 0.9207(17) 0.37(8) Uiso d PD 0.195(11) B 2 O
O14' 0.519(2) 0.999(2) 0.771(3) 0.37(8) Uiso d PD 0.195(11) B 2 O
O15' 0.4063(13) 1.034(4) 0.757(3) 0.37(8) Uiso d PD 0.195(11) B 2 O
O16' 0.493(3) 1.1952(18) 0.818(4) 0.37(8) Uiso d PD 0.195(11) B 2 O

loop_
_atom_site_aniso_label
_atom_site_aniso_U_11
_atom_site_aniso_U_22
_atom_site_aniso_U_33
_atom_site_aniso_U_12
_atom_site_aniso_U_13
_atom_site_aniso_U_23
Sm1 0.0373(4) 0.0430(5) 0.0549(4) 0.000 0.0327(3) 0.000
Sm2 0.0472(5) 0.0399(5) 0.0751(6) 0.000 0.0456(5) 0.000
OW1 0.082(8) 0.081(10) 0.093(7) -0.003(8) 0.057(6) -0.019(8)
OW2 0.078(7) 0.056(7) 0.096(7) 0.015(7) 0.063(6) 0.011(7)
OW3 0.076(7) 0.076(9) 0.113(9) 0.023(7) 0.064(7) 0.046(8)
OW4 0.072(7) 0.067(8) 0.144(11) -0.006(8) 0.080(8) 0.006(10)
O1 0.043(5) 0.073(8) 0.086(7) 0.005(5) 0.033(5) -0.003(7)
O2 0.059(6) 0.071(7) 0.073(6) -0.011(6) 0.042(5) -0.012(6)
O3 0.063(5) 0.058(7) 0.076(6) -0.004(5) 0.049(5) 0.001(5)
O4 0.073(6) 0.050(6) 0.086(6) 0.001(5) 0.060(5) -0.002(5)
N1 0.044(5) 0.126(13) 0.113(10) -0.009(7) 0.045(6) 0.032(10)
N2 0.121(11) 0.076(8) 0.103(9) -0.013(9) 0.097(10) 0.007(8)
C1 0.046(5) 0.064(7) 0.052(5) 0.012(11) 0.032(4) -0.005(11)
C2 0.042(5) 0.071(9) 0.083(7) 0.004(10) 0.037(5) 0.008(12)
C3 0.058(6) 0.069(11) 0.081(7) 0.029(9) 0.039(6) 0.035(10)
C4 0.082(11) 0.121(18) 0.133(15) 0.019(12) 0.069(11) 0.040(15)
C5 0.065(8) 0.25(3) 0.081(9) 0.01(2) 0.031(7) -0.05(2)
C6 0.102(10) 0.35(4) 0.073(7) -0.06(2) 0.023(7) -0.027(17)
C7 0.049(5) 0.056(10) 0.061(5) 0.004(7) 0.040(4) 0.015(8)
C8 0.052(5) 0.061(9) 0.074(6) -0.006(9) 0.041(5) -0.010(10)
C9 0.063(7) 0.056(7) 0.060(6) -0.013(6) 0.035(6) -0.013(6)
C10 0.093(11) 0.117(15) 0.085(10) -0.027(12) 0.053(9) -0.026(11)
C11 0.085(11) 0.122(17) 0.082(10) 0.015(12) 0.013(9) -0.020(11)
C12 0.102(10) 0.35(4) 0.073(7) -0.06(2) 0.023(7) -0.027(17)
Cl1 0.0571(17) 0.085(2) 0.084(2) 0.0053(18) 0.0500(17) 0.0065(19)
O5 0.097(10) 0.143(15) 0.196(16) 0.019(11) 0.105(11) 0.041(16)
O6 0.097(10) 0.33(4) 0.124(11) 0.024(19) 0.059(9) 0.04(2)
O7 0.118(9) 0.132(12) 0.092(7) 0.010(10) 0.077(7) 0.025(9)
O8 0.32(4) 0.106(13) 0.27(3) -0.05(2) 0.23(3) -0.037(18)
Cl2 0.0573(19) 0.098(3) 0.095(3) -0.0102(19) 0.0408(19) -0.015(2)
O9 0.106(10) 0.101(11) 0.159(13) -0.026(9) 0.080(10) -0.013(11)
O10 0.154(17) 0.118(18) 0.54(5) 0.031(15) 0.23(3) 0.06(3)
O11 0.26(2) 0.21(2) 0.31(3) -0.01(2) 0.25(2) -0.04(3)
O12 0.138(13) 0.20(2) 0.134(12) -0.084(19) -0.015(10) -0.004(19)

loop_
_atom_type_symbol
_atom_type_description
_atom_type_scat_dispersion_real
_atom_type_scat_dispersion_imag
_atom_type_scat_source
C C 0.0033 0.0016 'International Tables Vol C Tables 4.2.6.8 and 6.1.1.4'
H H 0.0000 0.0000 'International Tables Vol C Tables 4.2.6.8 and 6.1.1.4'
N N 0.0061 0.0033 'International Tables Vol C Tables 4.2.6.8 and 6.1.1.4'
O O 0.0106 0.0060 'International Tables Vol C Tables 4.2.6.8 and 6.1.1.4'
Cl Cl 0.1484 0.1585 'International Tables Vol C Tables 4.2.6.8 and 6.1.1.4'
Sm Sm -0.1638 3.4418 'International Tables Vol C Tables 4.2.6.8 and 6.1.1.4'

loop_
_geom_angle_atom_site_label_1
_geom_angle_atom_site_label_2
_geom_angle_atom_site_label_3
_geom_angle_site_symmetry_1
_geom_angle_site_symmetry_3
_geom_angle
_geom_angle_publ_flag
O3 Sm1 O3 2_656 . 107.7(5) yes
O3 Sm1 OW2 2_656 2_656 84.8(4) no
O3 Sm1 OW2 . 2_656 145.9(4) yes
O3 Sm1 OW2 2_656 . 145.9(4) yes
O3 Sm1 OW2 . . 84.8(4) yes
OW2 Sm1 OW2 2_656 . 102.7(6) yes
O3 Sm1 O1 2_656 2_656 79.1(4) no
O3 Sm1 O1 . 2_656 73.1(4) yes
OW2 Sm1 O1 2_656 2_656 141.0(4) no
OW2 Sm1 O1 . 2_656 74.4(5) yes
O3 Sm1 O1 2_656 . 73.1(4) yes
O3 Sm1 O1 . . 79.1(4) yes
OW2 Sm1 O1 2_656 . 74.4(5) yes
OW2 Sm1 O1 . . 141.0(4) yes
O1 Sm1 O1 2_656 . 131.9(7) yes
O3 Sm1 OW1 2_656 . 141.2(4) yes
O3 Sm1 OW1 . . 81.4(4) yes
OW2 Sm1 OW1 2_656 . 70.2(4) yes
OW2 Sm1 OW1 . . 70.8(4) yes
O1 Sm1 OW1 2_656 . 138.3(4) yes
O1 Sm1 OW1 . . 71.8(5) yes
O3 Sm1 OW1 2_656 2_656 81.4(4) no
O3 Sm1 OW1 . 2_656 141.2(4) yes
OW2 Sm1 OW1 2_656 2_656 70.8(4) no
OW2 Sm1 OW1 . 2_656 70.2(4) yes
O1 Sm1 OW1 2_656 2_656 71.8(5) no
O1 Sm1 OW1 . 2_656 138.3(4) yes
OW1 Sm1 OW1 . 2_656 115.4(7) yes
O2 Sm2 O2 . 2_656 115.5(7) yes
O2 Sm2 O4 . 2_656 77.0(4) yes
O2 Sm2 O4 2_656 2_656 79.7(4) no
O2 Sm2 O4 . . 79.7(4) yes
O2 Sm2 O4 2_656 . 77.0(4) yes
O4 Sm2 O4 2_656 . 135.5(5) yes
O2 Sm2 OW3 . 2_656 142.2(4) yes
O2 Sm2 OW3 2_656 2_656 79.2(5) no
O4 Sm2 OW3 2_656 2_656 71.6(4) no
O4 Sm2 OW3 . 2_656 138.0(4) yes
O2 Sm2 OW3 . . 79.2(5) yes
O2 Sm2 OW3 2_656 . 142.2(4) yes
O4 Sm2 OW3 2_656 . 138.0(3) yes
O4 Sm2 OW3 . . 71.6(4) yes
OW3 Sm2 OW3 2_656 . 111.2(8) yes
O2 Sm2 OW4 . . 143.8(4) yes
O2 Sm2 OW4 2_656 . 80.1(5) yes
O4 Sm2 OW4 2_656 . 139.2(4) yes
O4 Sm2 OW4 . . 72.2(4) yes
OW3 Sm2 OW4 2_656 . 70.0(4) yes
OW3 Sm2 OW4 . . 70.7(5) yes
O2 Sm2 OW4 . 2_656 80.1(5) yes
O2 Sm2 OW4 2_656 2_656 143.8(4) no
O4 Sm2 OW4 2_656 2_656 72.2(4) no
O4 Sm2 OW4 . 2_656 139.2(4) yes
OW3 Sm2 OW4 2_656 2_656 70.7(5) no
OW3 Sm2 OW4 . 2_656 70.0(4) yes
OW4 Sm2 OW4 . 2_656 106.9(7) yes
C1 O1 Sm1 . . 132.4(10) yes
C1 O2 Sm2 . . 157.7(12) yes
C7 O3 Sm1 . . 163.0(10) yes
C7 O4 Sm2 . . 129.5(9) yes
C2 N1 H1A . . 109.5 no
C2 N1 H1B . . 109.5 no
H1A N1 H1B . . 109.5 no
C2 N1 H1C . . 109.5 no
H1A N1 H1C . . 109.5 no
H1B N1 H1C . . 109.5 no
C8 N2 H2A . . 109.5 no
C8 N2 H2B . . 109.5 no
H2A N2 H2B . . 109.5 no
C8 N2 H2C . . 109.5 no
H2A N2 H2C . . 109.5 no
H2B N2 H2C . . 109.5 no
O2 C1 O1 . . 125.9(11) no
O2 C1 C2 . . 124(2) no
O1 C1 C2 . . 110.1(19) no
N1 C2 C1 . . 111.4(17) no
N1 C2 C3 . . 112.2(17) no
C1 C2 C3 . . 110.2(9) no
N1 C2 H2 . . 107.6 no
C1 C2 H2 . . 107.6 no
C3 C2 H2 . . 107.6 no
C4 C3 C5 . . 111(2) no
C4 C3 C2 . . 113.6(19) no
C5 C3 C2 . . 111.8(11) no
C4 C3 H3 . . 106.7 no
C5 C3 H3 . . 106.6 no
C2 C3 H3 . . 106.7 no
C3 C4 H4A . . 109.5 no
C3 C4 H4B . . 109.5 no
H4A C4 H4B . . 109.5 no
C3 C4 H4C . . 109.5 no
H4A C4 H4C . . 109.5 no
H4B C4 H4C . . 109.5 no
C3 C5 C6 . . 111.2(14) no
C3 C5 H5A . . 109.4 no
C6 C5 H5A . . 109.4 no
C3 C5 H5B . . 109.4 no
C6 C5 H5B . . 109.4 no
H5A C5 H5B . . 108.0 no
C5 C6 H6A . . 109.5 no
C5 C6 H6B . . 109.5 no
H6A C6 H6B . . 109.5 no
C5 C6 H6C . . 109.5 no
H6A C6 H6C . . 109.5 no
H6B C6 H6C . . 109.5 no
O4 C7 O3 . . 125.4(11) no
O4 C7 C8 . . 117.7(16) no
O3 C7 C8 . . 116.8(17) no
N2 C8 C7 . . 111.2(17) no
N2 C8 C9 . . 112.5(11) no
C7 C8 C9 . . 109.8(11) no
N2 C8 H8 . . 107.7 no
C7 C8 H8 . . 107.7 no
C9 C8 H8 . . 107.7 no
C8 C9 C10 . . 109.7(11) no
C8 C9 C11 . . 110.8(14) no
C10 C9 C11 . . 109.4(13) no
C8 C9 H9 . . 109.0 no
C10 C9 H9 . . 109.0 no
C11 C9 H9 . . 109.0 no
C9 C10 H10A . . 109.5 no
C9 C10 H10B . . 109.5 no
H10A C10 H10B . . 109.5 no
C9 C10 H10C . . 109.5 no
H10A C10 H10C . . 109.5 no
H10B C10 H10C . . 109.5 no
C12 C11 C9 . . 111.3(18) no
C12 C11 H11A . . 109.4 no
C9 C11 H11A . . 109.4 no
C12 C11 H11B . . 109.4 no
C9 C11 H11B . . 109.4 no
H11A C11 H11B . . 108.0 no
C11 C12 H12A . . 109.5 no
C11 C12 H12B . . 109.5 no
H12A C12 H12B . . 109.5 no
C11 C12 H12C . . 109.5 no
H12A C12 H12C . . 109.5 no
H12B C12 H12C . . 109.5 no
O8 Cl1 O7 . . 113.9(10) no
O8 Cl1 O5 . . 117.7(10) no
O7 Cl1 O5 . . 109.7(8) no
O8 Cl1 O6 . . 107.1(11) no
O7 Cl1 O6 . . 103.6(9) no
O5 Cl1 O6 . . 103.3(9) no
O12 Cl2 O10 . . 112.9(12) no
O12 Cl2 O9 . . 109.8(10) no
O10 Cl2 O9 . . 108.3(8) no
O12 Cl2 O11 . . 109.0(11) no
O10 Cl2 O11 . . 107.9(12) no
O9 Cl2 O11 . . 108.9(10) no
O14 Cl3 O13 . . 114.8(13) no
O14 Cl3 O15 . . 108.0(12) no
O13 Cl3 O15 . . 109.5(13) no
O14 Cl3 O16 . . 109.4(12) no
O13 Cl3 O16 . . 111.1(11) no
O15 Cl3 O16 . . 103.3(10) no
O13' Cl3' O16' . . 105.5(16) no
O13' Cl3' O15' . . 114.0(17) no
O16' Cl3' O15' . . 105.6(16) no
O13' Cl3' O14' . . 113.3(17) no
O16' Cl3' O14' . . 105.0(16) no
O15' Cl3' O14' . . 112.3(17) no

loop_
_geom_bond_atom_site_label_1
_geom_bond_atom_site_label_2
_geom_bond_site_symmetry_2
_geom_bond_distance
_geom_bond_publ_flag
Sm1 O3 2_656 2.310(10) no
Sm1 O3 . 2.310(10) yes
Sm1 OW2 2_656 2.445(12) no
Sm1 OW2 . 2.445(12) yes
Sm1 O1 2_656 2.411(12) no
Sm1 O1 . 2.411(12) yes
Sm1 OW1 . 2.474(13) yes
Sm1 OW1 2_656 2.474(13) no
Sm2 O2 . 2.279(13) yes
Sm2 O2 2_656 2.279(13) no
Sm2 O4 2_656 2.412(9) no
Sm2 O4 . 2.412(9) yes
Sm2 OW3 2_656 2.446(12) no
Sm2 OW3 . 2.446(12) yes
Sm2 OW4 . 2.505(13) yes
Sm2 OW4 2_656 2.505(13) no
O1 C1 . 1.34(3) no
O2 C1 . 1.20(2) no
O3 C7 . 1.23(2) no
O4 C7 . 1.25(3) no
N1 C2 . 1.46(3) no
N1 H1A . 0.8900 no
N1 H1B . 0.8900 no
N1 H1C . 0.8900 no
N2 C8 . 1.47(3) no
N2 H2A . 0.8900 no
N2 H2B . 0.8900 no
N2 H2C . 0.8900 no
C1 C2 . 1.507(14) no
C2 C3 . 1.550(14) no
C2 H2 . 0.9800 no
C3 C4 . 1.43(3) no
C3 C5 . 1.568(19) no
C3 H3 . 0.9800 no
C4 H4A . 0.9600 no
C4 H4B . 0.9600 no
C4 H4C . 0.9600 no
C5 C6 . 1.49(3) no
C5 H5A . 0.9700 no
C5 H5B . 0.9700 no
C6 H6A . 0.9600 no
C6 H6B . 0.9600 no
C6 H6C . 0.9600 no
C7 C8 . 1.518(15) no
C8 C9 . 1.57(2) no
C8 H8 . 0.9800 no
C9 C10 . 1.59(2) no
C9 C11 . 1.52(2) no
C9 H9 . 0.9800 no
C10 H10A . 0.9600 no
C10 H10B . 0.9600 no
C10 H10C . 0.9600 no
C11 C12 . 1.51(3) no
C11 H11A . 0.9700 no
C11 H11B . 0.9700 no
C12 H12A . 0.9600 no
C12 H12B . 0.9600 no
C12 H12C . 0.9600 no
Cl1 O8 . 1.385(12) no
Cl1 O7 . 1.424(9) no
Cl1 O5 . 1.417(11) no
Cl1 O6 . 1.509(13) no
Cl2 O12 . 1.413(11) no
Cl2 O10 . 1.450(13) no
Cl2 O9 . 1.428(11) no
Cl2 O11 . 1.443(12) no
Cl3 O14 . 1.408(14) no
Cl3 O13 . 1.388(14) no
Cl3 O15 . 1.481(13) no
Cl3 O16 . 1.476(14) no
Cl3' O13' . 1.418(18) no
Cl3' O16' . 1.503(17) no
Cl3' O15' . 1.425(18) no
Cl3' O14' . 1.426(19) no
